data_7003844
loop_
_publ_author_name
'Chauhan, Ashok K. S.'
'Singh, Puspendra'
'Srivastava, Ramesh C.'
'Duthie, Andrew'
'Voda, Andreea'

_publ_section_title
;
 Acylmethyl(aryl)tellurium(iv,ii) derivatives: intramolecular secondary
 bonding and steric rigidity
;
_journal_issue 30
_journal_name_full 'Dalton Transactions'
_journal_page_first 4023
_journal_page_last 4028
_journal_paper_doi 10.1039/b800473k
_journal_year 2008
_chemical_formula_moiety 'C12 H16 I2 O2 Te'
_chemical_formula_sum 'C12 H16 I2 O2 Te'
_chemical_formula_weight 573.65
_chemical_name_common '(Isopropoylmethyl)anisyltellurium(IV) diiodide'
_chemical_name_systematic
;
?
;
_space_group_IT_number 14
_symmetry_cell_setting monoclinic
_symmetry_space_group_name_Hall '-P 2ybc'
_symmetry_space_group_name_H-M 'P 1 21/c 1'
_atom_sites_solution_hydrogens geom
_atom_sites_solution_primary direct
_atom_sites_solution_secondary difmap
_audit_creation_method SHELXL-97
_cell_angle_alpha 90.00
_cell_angle_beta 99.178(2)
_cell_angle_gamma 90.00
_cell_formula_units_Z 4
_cell_length_a 11.2310(12)
_cell_length_b 20.650(2)
_cell_length_c 7.0535(7)
_cell_measurement_reflns_used 4495
_cell_measurement_temperature 130(2)
_cell_measurement_theta_max 27.49
_cell_measurement_theta_min 2.70
_cell_volume 1614.9(3)
_computing_cell_refinement 'SMART (Bruker, 2000)'
_computing_data_collection 'SMART (Bruker, 2000)'
_computing_data_reduction 'SAINT (Bruker, 2000)'
_computing_molecular_graphics 'DIAMOND (Brandenberg, 2006)'
_computing_publication_material 'SHELXL97 (Sheldrick, 1997)'
_computing_structure_refinement 'SHELXL97 (Sheldrick, 1997)'
_computing_structure_solution 'SHELXS97 (Sheldrick, 1997)'
_diffrn_ambient_temperature 130(2)
_diffrn_measured_fraction_theta_full 0.984
_diffrn_measured_fraction_theta_max 0.984
_diffrn_measurement_device_type 'CCD area detector'
_diffrn_measurement_method 'phi and omega scans'
_diffrn_radiation_monochromator graphite
_diffrn_radiation_source 'sealed tube'
_diffrn_radiation_type MoK\a
_diffrn_radiation_wavelength 0.71073
_diffrn_reflns_av_R_equivalents 0.0357
_diffrn_reflns_av_sigmaI/netI 0.0448
_diffrn_reflns_limit_h_max 13
_diffrn_reflns_limit_h_min -14
_diffrn_reflns_limit_k_max 16
_diffrn_reflns_limit_k_min -26
_diffrn_reflns_limit_l_max 9
_diffrn_reflns_limit_l_min -8
_diffrn_reflns_number 9589
_diffrn_reflns_theta_full 27.53
_diffrn_reflns_theta_max 27.53
_diffrn_reflns_theta_min 1.84
_exptl_absorpt_coefficient_mu 5.656
_exptl_absorpt_correction_T_max 0.5655
_exptl_absorpt_correction_T_min 0.3122
_exptl_absorpt_correction_type multi-scan
_exptl_absorpt_process_details 'SADABS (Bruker, 2000)'
_exptl_crystal_colour Red
_exptl_crystal_density_diffrn 2.359
_exptl_crystal_density_method 'not measured'
_exptl_crystal_description Block
_exptl_crystal_F_000 1048
_exptl_crystal_size_max 0.25
_exptl_crystal_size_mid 0.15
_exptl_crystal_size_min 0.10
_refine_diff_density_max 2.557
_refine_diff_density_min -1.125
_refine_diff_density_rms 0.197
_refine_ls_extinction_method none
_refine_ls_goodness_of_fit_ref 1.064
_refine_ls_hydrogen_treatment constr
_refine_ls_matrix_type full
_refine_ls_number_parameters 154
_refine_ls_number_reflns 3669
_refine_ls_number_restraints 0
_refine_ls_restrained_S_all 1.064
_refine_ls_R_factor_all 0.0396
_refine_ls_R_factor_gt 0.0354
_refine_ls_shift/su_max 0.001
_refine_ls_shift/su_mean 0.000
_refine_ls_structure_factor_coef Fsqd
_refine_ls_weighting_details 'calc w=1/[\s^2^(Fo^2^)+(0.0480P)^2^+0.0000P] where P=(Fo^2^+2Fc^2^)/3'
_refine_ls_weighting_scheme calc
_refine_ls_wR_factor_gt 0.0869
_refine_ls_wR_factor_ref 0.0893
_reflns_number_gt 3309
_reflns_number_total 3669
_reflns_threshold_expression >2sigma(I)
_cod_data_source_file b800473k.txt
_cod_data_source_block 1Cc
_cod_depositor_comments
;
The following automatic conversions were performed:
'_symmetry_cell_setting' value 'Monoclinic' changed to 'monoclinic'
according to '/home/saulius/struct/CIF-dictionaries/cif_core.dic'
dictionary named 'cif_core.dic' version 2.4.1 from 2010-06-29.

Automatic conversion script
Id: cif_fix_enum 1527 2010-12-29 10:47:43Z saulius 
;
_cod_original_sg_symbol_H-M 'P 21/c'
_cod_database_code 7003844

loop_
_symmetry_equiv_pos_as_xyz
'x, y, z'
'-x, y+1/2, -z+1/2'
'-x, -y, -z'
'x, -y-1/2, z-1/2'

loop_
_atom_site_label
_atom_site_type_symbol
_atom_site_fract_x
_atom_site_fract_y
_atom_site_fract_z
_atom_site_U_iso_or_equiv
_atom_site_adp_type
_atom_site_occupancy
_atom_site_symmetry_multiplicity
_atom_site_calc_flag
_atom_site_refinement_flags
_atom_site_disorder_assembly
_atom_site_disorder_group
C1 C 0.5322(4) 0.1757(2) 0.1139(5) 0.0210(8) Uani 1 1 d . . .
C2 C 0.5174(4) 0.2427(2) 0.1090(6) 0.0236(9) Uani 1 1 d . . .
H2 H 0.5829 0.2700 0.0919 0.028 Uiso 1 1 calc R . .
C3 C 0.4084(4) 0.2688(2) 0.1290(6) 0.0224(9) Uani 1 1 d . . .
H3 H 0.3985 0.3145 0.1267 0.027 Uiso 1 1 calc R . .
C4 C 0.3125(4) 0.2293(2) 0.1526(6) 0.0221(9) Uani 1 1 d . . .
C5 C 0.3264(4) 0.1626(2) 0.1586(6) 0.0244(9) Uani 1 1 d . . .
H5 H 0.2610 0.1354 0.1772 0.029 Uiso 1 1 calc R . .
C6 C 0.4370(4) 0.1360(2) 0.1371(6) 0.0242(9) Uani 1 1 d . . .
H6 H 0.4470 0.0903 0.1383 0.029 Uiso 1 1 calc R . .
C7 C 0.1071(4) 0.2215(3) 0.1960(7) 0.0341(11) Uani 1 1 d . . .
H7A H 0.0384 0.2498 0.2069 0.051 Uiso 1 1 calc R . .
H7B H 0.1269 0.1957 0.3133 0.051 Uiso 1 1 calc R . .
H7C H 0.0862 0.1926 0.0855 0.051 Uiso 1 1 calc R . .
C11 C 0.6975(4) 0.0506(2) 0.2226(6) 0.0236(9) Uani 1 1 d . . .
H11A H 0.6924 0.0594 0.3590 0.028 Uiso 1 1 calc R . .
H11B H 0.6279 0.0234 0.1673 0.028 Uiso 1 1 calc R . .
C12 C 0.8141(4) 0.0174(2) 0.2046(6) 0.0272(10) Uani 1 1 d . . .
C13 C 0.8245(5) -0.0530(2) 0.2572(7) 0.0298(10) Uani 1 1 d . . .
H13 H 0.7586 -0.0762 0.1718 0.036 Uiso 1 1 calc R . .
C14 C 0.9420(6) -0.0816(3) 0.2211(9) 0.0490(15) Uani 1 1 d . . .
H14A H 0.9453 -0.1275 0.2573 0.074 Uiso 1 1 calc R . .
H14B H 1.0092 -0.0585 0.2980 0.074 Uiso 1 1 calc R . .
H14C H 0.9482 -0.0776 0.0846 0.074 Uiso 1 1 calc R . .
C15 C 0.8039(6) -0.0637(3) 0.4637(8) 0.0470(15) Uani 1 1 d . . .
H15A H 0.8112 -0.1099 0.4946 0.071 Uiso 1 1 calc R . .
H15B H 0.7230 -0.0486 0.4776 0.071 Uiso 1 1 calc R . .
H15C H 0.8642 -0.0394 0.5515 0.071 Uiso 1 1 calc R . .
O1 O 0.2083(3) 0.25995(15) 0.1705(4) 0.0281(7) Uani 1 1 d . . .
O2 O 0.8942(3) 0.04759(16) 0.1493(6) 0.0409(9) Uani 1 1 d . . .
Te Te 0.69942(2) 0.138707(13) 0.06643(4) 0.02087(10) Uani 1 1 d . . .
I1 I 0.58345(3) 0.063701(14) -0.26899(4) 0.02900(11) Uani 1 1 d . . .
I2 I 0.81672(3) 0.197319(15) 0.41560(4) 0.02840(10) Uani 1 1 d . . .

loop_
_atom_site_aniso_label
_atom_site_aniso_U_11
_atom_site_aniso_U_22
_atom_site_aniso_U_33
_atom_site_aniso_U_23
_atom_site_aniso_U_13
_atom_site_aniso_U_12
C1 0.021(2) 0.024(2) 0.0171(19) -0.0020(16) 0.0025(15) 0.0028(17)
C2 0.027(2) 0.024(2) 0.020(2) 0.0018(16) 0.0038(16) -0.0007(17)
C3 0.029(2) 0.0150(19) 0.022(2) 0.0017(15) 0.0015(16) 0.0025(16)
C4 0.022(2) 0.026(2) 0.0169(19) 0.0003(16) -0.0004(15) 0.0044(17)
C5 0.025(2) 0.022(2) 0.026(2) -0.0039(17) 0.0040(17) -0.0026(17)
C6 0.026(2) 0.019(2) 0.028(2) -0.0002(17) 0.0037(17) 0.0002(17)
C7 0.027(3) 0.038(3) 0.038(3) 0.003(2) 0.006(2) 0.003(2)
C11 0.030(2) 0.017(2) 0.025(2) 0.0030(16) 0.0087(17) 0.0016(17)
C12 0.035(3) 0.022(2) 0.025(2) 0.0018(17) 0.0068(18) 0.0037(18)
C13 0.039(3) 0.016(2) 0.035(3) 0.0018(18) 0.007(2) 0.0021(18)
C14 0.055(4) 0.027(3) 0.069(4) 0.004(3) 0.022(3) 0.016(3)
C15 0.070(4) 0.034(3) 0.039(3) 0.012(2) 0.014(3) 0.010(3)
O1 0.0252(17) 0.0270(17) 0.0319(17) 0.0005(13) 0.0037(13) 0.0063(13)
O2 0.038(2) 0.0263(18) 0.064(2) 0.0097(17) 0.0255(18) 0.0039(15)
Te 0.02431(18) 0.01489(15) 0.02469(17) 0.00090(10) 0.00779(12) 0.00071(10)
I1 0.0404(2) 0.02175(17) 0.02651(17) -0.00433(11) 0.01050(13) -0.00270(12)
I2 0.02415(18) 0.02759(18) 0.03240(18) -0.00503(11) 0.00126(12) -0.00018(11)

loop_
_atom_type_symbol
_atom_type_description
_atom_type_scat_dispersion_real
_atom_type_scat_dispersion_imag
_atom_type_scat_source
C C 0.0033 0.0016 'International Tables Vol C Tables 4.2.6.8 and 6.1.1.4'
H H 0.0000 0.0000 'International Tables Vol C Tables 4.2.6.8 and 6.1.1.4'
O O 0.0106 0.0060 'International Tables Vol C Tables 4.2.6.8 and 6.1.1.4'
Te Te -0.5308 1.6751 'International Tables Vol C Tables 4.2.6.8 and 6.1.1.4'
I I -0.4742 1.8119 'International Tables Vol C Tables 4.2.6.8 and 6.1.1.4'

loop_
_geom_angle_atom_site_label_1
_geom_angle_atom_site_label_2
_geom_angle_atom_site_label_3
_geom_angle
_geom_angle_site_symmetry_1
_geom_angle_site_symmetry_3
_geom_angle_publ_flag
C6 C1 C2 120.2(4) . . ?
C6 C1 Te 122.1(3) . . ?
C2 C1 Te 117.6(3) . . ?
C3 C2 C1 119.7(4) . . ?
C3 C2 H2 120.2 . . ?
C1 C2 H2 120.2 . . ?
C2 C3 C4 120.5(4) . . ?
C2 C3 H3 119.7 . . ?
C4 C3 H3 119.7 . . ?
O1 C4 C3 116.0(4) . . ?
O1 C4 C5 123.8(4) . . ?
C3 C4 C5 120.2(4) . . ?
C4 C5 C6 119.2(4) . . ?
C4 C5 H5 120.4 . . ?
C6 C5 H5 120.4 . . ?
C1 C6 C5 120.1(4) . . ?
C1 C6 H6 120.0 . . ?
C5 C6 H6 120.0 . . ?
O1 C7 H7A 109.5 . . ?
O1 C7 H7B 109.5 . . ?
H7A C7 H7B 109.5 . . ?
O1 C7 H7C 109.5 . . ?
H7A C7 H7C 109.5 . . ?
H7B C7 H7C 109.5 . . ?
C12 C11 Te 105.4(3) . . ?
C12 C11 H11A 110.7 . . ?
Te C11 H11A 110.7 . . ?
C12 C11 H11B 110.7 . . ?
Te C11 H11B 110.7 . . ?
H11A C11 H11B 108.8 . . ?
O2 C12 C13 123.1(4) . . ?
O2 C12 C11 119.7(4) . . ?
C13 C12 C11 117.2(4) . . ?
C12 C13 C14 112.1(4) . . ?
C12 C13 C15 111.0(4) . . ?
C14 C13 C15 112.0(5) . . ?
C12 C13 H13 107.1 . . ?
C14 C13 H13 107.1 . . ?
C15 C13 H13 107.1 . . ?
C13 C14 H14A 109.5 . . ?
C13 C14 H14B 109.5 . . ?
H14A C14 H14B 109.5 . . ?
C13 C14 H14C 109.5 . . ?
H14A C14 H14C 109.5 . . ?
H14B C14 H14C 109.5 . . ?
C13 C15 H15A 109.5 . . ?
C13 C15 H15B 109.5 . . ?
H15A C15 H15B 109.5 . . ?
C13 C15 H15C 109.5 . . ?
H15A C15 H15C 109.5 . . ?
H15B C15 H15C 109.5 . . ?
C4 O1 C7 118.2(4) . . ?
C1 Te C11 98.35(16) . . ?
C1 Te I2 90.54(11) . . ?
C11 Te I2 87.58(12) . . ?
C1 Te I1 91.56(11) . . ?
C11 Te I1 85.78(12) . . ?
I1 Te I2 173.261(13) . . ?

loop_
_geom_bond_atom_site_label_1
_geom_bond_atom_site_label_2
_geom_bond_distance
_geom_bond_site_symmetry_2
_geom_bond_publ_flag
C1 C6 1.378(6) . ?
C1 C2 1.392(6) . ?
C1 Te 2.103(4) . ?
C2 C3 1.366(6) . ?
C2 H2 0.9500 . ?
C3 C4 1.382(6) . ?
C3 H3 0.9500 . ?
C4 O1 1.354(5) . ?
C4 C5 1.387(6) . ?
C5 C6 1.389(6) . ?
C5 H5 0.9500 . ?
C6 H6 0.9500 . ?
C7 O1 1.421(6) . ?
C7 H7A 0.9800 . ?
C7 H7B 0.9800 . ?
C7 H7C 0.9800 . ?
C11 C12 1.501(6) . ?
C11 Te 2.129(4) . ?
C11 H11A 0.9900 . ?
C11 H11B 0.9900 . ?
C12 O2 1.210(6) . ?
C12 C13 1.499(6) . ?
C13 C14 1.505(7) . ?
C13 C15 1.527(7) . ?
C13 H13 1.0000 . ?
C14 H14A 0.9800 . ?
C14 H14B 0.9800 . ?
C14 H14C 0.9800 . ?
C15 H15A 0.9800 . ?
C15 H15B 0.9800 . ?
C15 H15C 0.9800 . ?
Te I1 2.9513(4) . ?
Te I2 2.8690(4) . ?

loop_
_geom_torsion_atom_site_label_1
_geom_torsion_atom_site_label_2
_geom_torsion_atom_site_label_3
_geom_torsion_atom_site_label_4
_geom_torsion
_geom_torsion_site_symmetry_1
_geom_torsion_site_symmetry_2
_geom_torsion_site_symmetry_3
_geom_torsion_site_symmetry_4
_geom_torsion_publ_flag
C6 C1 C2 C3 0.6(6) . . . . ?
Te C1 C2 C3 176.6(3) . . . . ?
C1 C2 C3 C4 -0.5(6) . . . . ?
C2 C3 C4 O1 -179.8(4) . . . . ?
C2 C3 C4 C5 0.8(6) . . . . ?
O1 C4 C5 C6 179.5(4) . . . . ?
C3 C4 C5 C6 -1.2(6) . . . . ?
C2 C1 C6 C5 -1.0(6) . . . . ?
Te C1 C6 C5 -176.8(3) . . . . ?
C4 C5 C6 C1 1.3(6) . . . . ?
Te C11 C12 O2 15.0(5) . . . . ?
Te C11 C12 C13 -164.9(3) . . . . ?
O2 C12 C13 C14 -3.6(7) . . . . ?
C11 C12 C13 C14 176.3(4) . . . . ?
O2 C12 C13 C15 122.5(5) . . . . ?
C11 C12 C13 C15 -57.6(6) . . . . ?
C3 C4 O1 C7 -179.7(4) . . . . ?
C5 C4 O1 C7 -0.3(6) . . . . ?
C6 C1 Te C11 -30.8(4) . . . . ?
C2 C1 Te C11 153.3(3) . . . . ?
C6 C1 Te I2 -118.4(3) . . . . ?
C2 C1 Te I2 65.7(3) . . . . ?
C6 C1 Te I1 55.2(3) . . . . ?
C2 C1 Te I1 -120.8(3) . . . . ?
C12 C11 Te C1 -179.6(3) . . . . ?
C12 C11 Te I2 -89.4(3) . . . . ?
C12 C11 Te I1 89.5(3) . . . . ?

loop_
_cod_related_entry_id
_cod_related_entry_database
_cod_related_entry_code
1 ChemSpider 30652657
